data_4068077
loop_
_publ_author_name
'Esteruelas, Miguel A.'
'L\'opez, Ana M.'
'Mozo, Silvia'
'O\~nate, Enrique'

_publ_section_title
;
 Formation of Osmium-Allylphosphinomethanide Complexes by Coupling of an
 Isopropenyldiisopropylphosphine and Monosubstituted Allenes
;
_journal_issue 1
_journal_name_full Organometallics
_journal_page_first 440
_journal_paper_doi 10.1021/om201077b
_journal_volume 31
_journal_year 2012
_chemical_formula_sum 'C55 H50 B F24 Os P'
_chemical_formula_weight 1398.93
_chemical_name_systematic
; 
 ? 
;
_space_group_IT_number 14
_symmetry_cell_setting monoclinic
_symmetry_space_group_name_Hall '-P 2yn'
_symmetry_space_group_name_H-M 'P 1 21/n 1'
_atom_sites_solution_hydrogens geom
_atom_sites_solution_primary direct
_atom_sites_solution_secondary difmap
_audit_creation_method SHELXL-97
_cell_angle_alpha 90.00
_cell_angle_beta 116.6830(10)
_cell_angle_gamma 90.00
_cell_formula_units_Z 4
_cell_length_a 19.3084(17)
_cell_length_b 16.0356(14)
_cell_length_c 19.7029(17)
_cell_measurement_reflns_used 9896
_cell_measurement_temperature 100(2)
_cell_measurement_theta_max 28
_cell_measurement_theta_min 2
_cell_volume 5450.8(8)
_computing_cell_refinement 'SAINT+ v. 7.56a (Bruker AXS, 2008)'
_computing_data_collection 'apex2 v. 7.0 (Bruker AXS, 2009)'
_computing_data_reduction 'SAINT+ v. 7.56a (Bruker AXS, 2008)'
_computing_molecular_graphics 'XP, SHELXTL v. 6.14 (Bruker, 2000)'
_computing_publication_material 'XCIF, SHELXTL v. 6.14 (Bruker, 2000)'
_computing_structure_refinement 'SHELXL-97 (Sheldrick, 1997)'
_computing_structure_solution 'SHELXS-97 (Sheldrick, 1990)'
_diffrn_ambient_temperature 100(2)
_diffrn_detector_area_resol_mean 8.26
_diffrn_measured_fraction_theta_full 0.998
_diffrn_measured_fraction_theta_max 0.924
_diffrn_measurement_device_type 'Bruker APEX DUO system'
_diffrn_measurement_method '\w rotations with narrow frames'
_diffrn_radiation_monochromator graphite
_diffrn_radiation_source 'fine-focus sealed tube'
_diffrn_radiation_type MoK\a
_diffrn_radiation_wavelength 0.71073
_diffrn_reflns_av_R_equivalents 0.0607
_diffrn_reflns_av_sigmaI/netI 0.0588
_diffrn_reflns_limit_h_max 26
_diffrn_reflns_limit_h_min -26
_diffrn_reflns_limit_k_max 21
_diffrn_reflns_limit_k_min -20
_diffrn_reflns_limit_l_max 26
_diffrn_reflns_limit_l_min -26
_diffrn_reflns_number 47466
_diffrn_reflns_theta_full 27.50
_diffrn_reflns_theta_max 29.56
_diffrn_reflns_theta_min 1.23
_diffrn_standards_decay_% 0
_exptl_absorpt_coefficient_mu 2.489
_exptl_absorpt_correction_T_max 0.862
_exptl_absorpt_correction_T_min 0.716
_exptl_absorpt_correction_type multi-scan
_exptl_absorpt_process_details
;
Absorption correction performed with SADABS program. This is based on the
method of Blessing: Blessing, R. H., Acta Crystallogr., Sect. A 1995, 51, 33.

SADABS: Area-Detector Absorption Correction. Bruker-AXS 
within SAINT+ v. 7.56a (Bruker AXS, 2008).
;
_exptl_crystal_colour colourless
_exptl_crystal_density_diffrn 1.705
_exptl_crystal_density_method 'not measured'
_exptl_crystal_description 'irregular block'
_exptl_crystal_F_000 2768
_exptl_crystal_size_max 0.15
_exptl_crystal_size_mid 0.12
_exptl_crystal_size_min 0.10
_refine_diff_density_max 1.640
_refine_diff_density_min -0.850
_refine_diff_density_rms 0.122
_refine_ls_extinction_method none
_refine_ls_goodness_of_fit_ref 0.977
_refine_ls_hydrogen_treatment mixed
_refine_ls_matrix_type full
_refine_ls_number_parameters 767
_refine_ls_number_reflns 14103
_refine_ls_number_restraints 50
_refine_ls_restrained_S_all 1.008
_refine_ls_R_factor_all 0.0629
_refine_ls_R_factor_gt 0.0403
_refine_ls_shift/su_max 0.007
_refine_ls_shift/su_mean 0.000
_refine_ls_structure_factor_coef Fsqd
_refine_ls_weighting_details 'calc w=1/[\s^2^(Fo^2^)+(0.0494P)^2^+6.2265P] where P=(Fo^2^+2Fc^2^)/3'
_refine_ls_weighting_scheme calc
_refine_ls_wR_factor_gt 0.0910
_refine_ls_wR_factor_ref 0.1021
_reflns_number_gt 10523
_reflns_number_total 14103
_reflns_threshold_expression >2sigma(I)
_cod_data_source_file om201077b_si_002.cif
_cod_data_source_block enrique3n
_cod_original_sg_symbol_H-M 'P 21/n'
_cod_database_code 4068077

loop_
_symmetry_equiv_pos_as_xyz
'x, y, z'
'-x+1/2, y+1/2, -z+1/2'
'-x, -y, -z'
'x-1/2, -y-1/2, z-1/2'

loop_
_atom_site_label
_atom_site_type_symbol
_atom_site_fract_x
_atom_site_fract_y
_atom_site_fract_z
_atom_site_U_iso_or_equiv
_atom_site_adp_type
_atom_site_occupancy
_atom_site_symmetry_multiplicity
_atom_site_calc_flag
_atom_site_refinement_flags
_atom_site_disorder_assembly
_atom_site_disorder_group
Os Os 0.286548(9) 0.071853(9) 0.061758(8) 0.02150(5) Uani 1 1 d . . .
H01 H 0.338(2) 0.135(3) 0.049(2) 0.026 Uiso 1 1 d . . .
P P 0.27901(6) 0.19341(6) 0.12155(6) 0.0215(2) Uani 1 1 d . . .
F1 F 0.87717(15) 0.20870(16) 1.24190(13) 0.0341(6) Uani 1 1 d . . .
F2 F 0.86165(15) 0.09945(17) 1.17390(15) 0.0376(6) Uani 1 1 d . . .
F3 F 0.80652(16) 0.10721(19) 1.24678(15) 0.0423(7) Uani 1 1 d . . .
F4A F 0.4837(4) 0.1994(5) 0.9823(4) 0.0382(4) Uiso 0.378(3) 1 d PD A 1
F5A F 0.5245(4) 0.1870(6) 1.1033(4) 0.0382(4) Uiso 0.378(3) 1 d PD A 1
F6A F 0.5345(5) 0.0838(3) 1.0394(6) 0.0382(4) Uiso 0.378(3) 1 d PD A 1
F4B F 0.5380(6) 0.0974(5) 1.0763(6) 0.0382(4) Uiso 0.278(4) 1 d PD A 2
F5B F 0.4949(5) 0.1611(6) 0.9672(4) 0.0382(4) Uiso 0.278(4) 1 d PD A 2
F6B F 0.5030(5) 0.2255(5) 1.0656(5) 0.0382(4) Uiso 0.278(4) 1 d PD A 2
F4C F 0.5243(5) 0.0930(4) 1.0026(5) 0.0382(4) Uiso 0.344(4) 1 d PD A 3
F5C F 0.4825(4) 0.2174(4) 1.0052(4) 0.0382(4) Uiso 0.344(4) 1 d PD A 3
F6C F 0.5325(5) 0.1412(6) 1.1057(4) 0.0382(4) Uiso 0.344(4) 1 d PD A 3
F7A F 0.8726(3) 0.6553(3) 1.2016(3) 0.0382(4) Uiso 0.561(6) 1 d PD B 1
F8A F 0.9156(3) 0.6055(3) 1.1270(3) 0.0382(4) Uiso 0.561(6) 1 d PD B 1
F9A F 0.9215(3) 0.5305(3) 1.2203(3) 0.0382(4) Uiso 0.561(6) 1 d PD B 1
F7B F 0.9096(4) 0.6278(4) 1.1373(4) 0.0382(4) Uiso 0.439(6) 1 d PD B 2
F8B F 0.8782(4) 0.6225(4) 1.2295(4) 0.0382(4) Uiso 0.439(6) 1 d PD B 2
F9B F 0.9315(4) 0.5166(4) 1.2030(4) 0.0382(4) Uiso 0.439(6) 1 d PD B 2
F10 F 0.60094(16) 0.66519(16) 1.09250(16) 0.0422(7) Uani 1 1 d . B .
F11 F 0.53113(15) 0.58890(17) 0.99601(15) 0.0366(6) Uani 1 1 d . B .
F12 F 0.56428(15) 0.54329(18) 1.10844(15) 0.0394(6) Uani 1 1 d . B .
F13 F 0.94199(17) 0.53736(17) 0.93275(16) 0.0440(7) Uani 1 1 d . . .
F14 F 0.83787(16) 0.52192(17) 0.83111(15) 0.0382(6) Uani 1 1 d . . .
F15 F 0.9400(2) 0.46043(19) 0.8425(2) 0.0561(9) Uani 1 1 d . . .
F16A F 0.8936(3) 0.1188(4) 0.9414(5) 0.0382(4) Uiso 0.503(3) 1 d PD C 1
F17A F 0.9899(4) 0.1697(4) 1.0415(3) 0.0382(4) Uiso 0.503(3) 1 d PD C 1
F18A F 0.9858(4) 0.1831(5) 0.9300(4) 0.0382(4) Uiso 0.503(3) 1 d PD C 1
F16B F 0.9107(7) 0.1204(7) 0.9855(9) 0.0382(4) Uiso 0.204(5) 1 d PD C 2
F17B F 1.0114(6) 0.1977(9) 1.0378(5) 0.0382(4) Uiso 0.204(5) 1 d PD C 2
F18B F 0.9689(8) 0.1657(10) 0.9199(6) 0.0382(4) Uiso 0.204(5) 1 d PD C 2
F16C F 0.9540(6) 0.1452(6) 1.0323(4) 0.0382(4) Uiso 0.293(6) 1 d PD C 3
F17C F 1.0009(5) 0.1832(7) 0.9539(6) 0.0382(4) Uiso 0.293(6) 1 d PD C 3
F18C F 0.8882(5) 0.1268(6) 0.9143(5) 0.0382(4) Uiso 0.293(6) 1 d PD C 3
F19 F 0.4874(2) 0.50577(18) 0.65695(16) 0.0619(10) Uani 1 1 d . . .
F20 F 0.5031(2) 0.56247(19) 0.7611(2) 0.0636(10) Uani 1 1 d . . .
F21 F 0.59640(19) 0.55883(18) 0.73239(19) 0.0542(8) Uani 1 1 d . . .
F22 F 0.47382(16) 0.20966(17) 0.66421(14) 0.0436(7) Uani 1 1 d . . .
F23 F 0.58937(17) 0.16154(18) 0.72215(17) 0.0463(7) Uani 1 1 d . . .
F24 F 0.51237(18) 0.15037(17) 0.77221(16) 0.0460(7) Uani 1 1 d . . .
B1 B 0.7160(3) 0.3570(3) 0.9755(2) 0.0185(8) Uani 1 1 d . . .
C1 C 0.1606(3) 0.0728(3) 0.0138(3) 0.0317(10) Uani 1 1 d . . .
H1A H 0.144(3) 0.022(3) -0.005(3) 0.038 Uiso 1 1 d . . .
H1B H 0.141(3) 0.090(3) 0.043(3) 0.038 Uiso 1 1 d . . .
C2 C 0.1846(3) 0.1261(3) -0.0298(2) 0.0285(9) Uani 1 1 d . . .
C3 C 0.2238(3) 0.0839(3) -0.0647(2) 0.0288(9) Uani 1 1 d . . .
H3 H 0.215(3) 0.028(3) -0.079(3) 0.035 Uiso 1 1 d . . .
C4 C 0.1750(3) 0.2189(3) -0.0280(2) 0.0310(10) Uani 1 1 d . . .
H4A H 0.121(3) 0.233(3) -0.065(3) 0.037 Uiso 1 1 d . . .
H4B H 0.210(3) 0.244(3) -0.046(3) 0.037 Uiso 1 1 d . . .
C5 C 0.1947(3) 0.2487(3) 0.0511(3) 0.0320(10) Uani 1 1 d . . .
C6 C 0.1529(4) 0.3054(4) 0.0653(4) 0.064(2) Uani 1 1 d . . .
H6A H 0.113(4) 0.331(4) 0.022(4) 0.077 Uiso 1 1 d . . .
H6B H 0.163(4) 0.329(4) 0.115(4) 0.077 Uiso 1 1 d . . .
C7 C 0.2551(3) 0.1235(3) -0.1148(2) 0.0299(10) Uani 1 1 d . . .
H7 H 0.2754 0.1802 -0.0944 0.036 Uiso 1 1 calc R . .
C8 C 0.3205(3) 0.0723(3) -0.1166(3) 0.0371(11) Uani 1 1 d . . .
H8A H 0.3030 0.0138 -0.1295 0.045 Uiso 1 1 calc R . .
H8B H 0.3652 0.0725 -0.0654 0.045 Uiso 1 1 calc R . .
C9 C 0.3468(4) 0.1053(4) -0.1740(3) 0.0490(14) Uani 1 1 d . . .
H9A H 0.3703 0.1612 -0.1580 0.059 Uiso 1 1 calc R . .
H9B H 0.3867 0.0677 -0.1757 0.059 Uiso 1 1 calc R . .
C10 C 0.2784(4) 0.1110(3) -0.2526(3) 0.0541(16) Uani 1 1 d . . .
H10A H 0.2960 0.1341 -0.2888 0.065 Uiso 1 1 calc R . .
H10B H 0.2575 0.0544 -0.2702 0.065 Uiso 1 1 calc R . .
C11 C 0.2156(4) 0.1652(3) -0.2516(3) 0.0511(15) Uani 1 1 d . . .
H11A H 0.1714 0.1667 -0.3030 0.061 Uiso 1 1 calc R . .
H11B H 0.2354 0.2228 -0.2378 0.061 Uiso 1 1 calc R . .
C12 C 0.1878(3) 0.1331(3) -0.1948(3) 0.0438(12) Uani 1 1 d . . .
H12A H 0.1620 0.0784 -0.2122 0.053 Uiso 1 1 calc R . .
H12B H 0.1492 0.1724 -0.1929 0.053 Uiso 1 1 calc R . .
C13 C 0.3587(3) 0.2692(3) 0.1492(2) 0.0296(9) Uani 1 1 d . . .
H13 H 0.3468 0.3153 0.1765 0.036 Uiso 1 1 calc R . .
C14 C 0.4357(3) 0.2320(3) 0.2052(3) 0.0379(11) Uani 1 1 d . . .
H14A H 0.4520 0.1897 0.1794 0.057 Uiso 1 1 calc R . .
H14B H 0.4299 0.2063 0.2474 0.057 Uiso 1 1 calc R . .
H14C H 0.4749 0.2762 0.2247 0.057 Uiso 1 1 calc R . .
C15 C 0.3641(3) 0.3089(3) 0.0813(3) 0.0434(12) Uani 1 1 d . . .
H15A H 0.4071 0.3488 0.0993 0.065 Uiso 1 1 calc R . .
H15B H 0.3155 0.3379 0.0496 0.065 Uiso 1 1 calc R . .
H15C H 0.3731 0.2654 0.0512 0.065 Uiso 1 1 calc R . .
C16 C 0.2695(3) 0.1783(3) 0.2104(2) 0.0295(9) Uani 1 1 d . . .
H16 H 0.3146 0.1426 0.2434 0.035 Uiso 1 1 calc R . .
C17 C 0.1983(3) 0.1284(3) 0.1991(3) 0.0419(12) Uani 1 1 d . . .
H17A H 0.2003 0.1158 0.2486 0.063 Uiso 1 1 calc R . .
H17B H 0.1970 0.0762 0.1727 0.063 Uiso 1 1 calc R . .
H17C H 0.1516 0.1609 0.1687 0.063 Uiso 1 1 calc R . .
C18 C 0.2767(3) 0.2569(3) 0.2574(3) 0.0410(12) Uani 1 1 d . . .
H18A H 0.2352 0.2960 0.2273 0.062 Uiso 1 1 calc R . .
H18B H 0.3271 0.2832 0.2713 0.062 Uiso 1 1 calc R . .
H18C H 0.2725 0.2418 0.3036 0.062 Uiso 1 1 calc R . .
C19 C 0.2830(3) -0.0649(3) 0.0880(3) 0.0453(13) Uani 1 1 d . . .
H19 H 0.2361 -0.0954 0.0724 0.054 Uiso 1 1 calc R . .
C20 C 0.3252(4) -0.0582(3) 0.0474(3) 0.0480(15) Uani 1 1 d . . .
H20 H 0.3127 -0.0833 -0.0004 0.058 Uiso 1 1 calc R . .
C21 C 0.3906(3) -0.0075(3) 0.0896(4) 0.0555(17) Uani 1 1 d . . .
H21 H 0.4298 0.0085 0.0755 0.067 Uiso 1 1 calc R . .
C22 C 0.3857(3) 0.0150(3) 0.1576(3) 0.0454(13) Uani 1 1 d . . .
H22 H 0.4218 0.0483 0.1978 0.055 Uiso 1 1 calc R . .
C23 C 0.3190(3) -0.0204(3) 0.1543(3) 0.0445(13) Uani 1 1 d . . .
H23 H 0.3010 -0.0149 0.1918 0.053 Uiso 1 1 calc R . .
C24 C 0.7034(2) 0.2827(2) 1.0259(2) 0.0186(7) Uani 1 1 d . A .
C25 C 0.7656(2) 0.2495(2) 1.0896(2) 0.0204(8) Uani 1 1 d . . .
H25 H 0.8165 0.2678 1.1016 0.024 Uiso 1 1 calc R . .
C26 C 0.7555(2) 0.1900(2) 1.1364(2) 0.0206(8) Uani 1 1 d . . .
C27 C 0.8248(2) 0.1520(3) 1.2000(2) 0.0268(9) Uani 1 1 d . . .
C28 C 0.6820(2) 0.1641(2) 1.1224(2) 0.0231(8) Uani 1 1 d . . .
H28 H 0.6746 0.1246 1.1545 0.028 Uiso 1 1 calc R . .
C29 C 0.6193(2) 0.1976(2) 1.0601(2) 0.0223(8) Uani 1 1 d . A .
C30 C 0.5390(2) 0.1666(2) 1.0437(2) 0.0337(10) Uani 1 1 d D . .
C31 C 0.6296(2) 0.2553(2) 1.0128(2) 0.0218(8) Uani 1 1 d . . .
H31 H 0.5855 0.2767 0.9704 0.026 Uiso 1 1 calc R A .
C32 C 0.7223(2) 0.4430(2) 1.0233(2) 0.0189(8) Uani 1 1 d . B .
C33 C 0.7933(2) 0.4784(3) 1.0724(2) 0.0224(8) Uani 1 1 d . . .
H33 H 0.8395 0.4543 1.0753 0.027 Uiso 1 1 calc R . .
C34 C 0.7991(2) 0.5475(3) 1.1174(2) 0.0234(8) Uani 1 1 d . B .
C35 C 0.8782(2) 0.5820(2) 1.1698(2) 0.0332(10) Uani 1 1 d D . .
C36 C 0.7330(2) 0.5844(2) 1.1149(2) 0.0235(8) Uani 1 1 d . . .
H36 H 0.7365 0.6320 1.1449 0.028 Uiso 1 1 calc R B .
C37 C 0.6622(2) 0.5500(2) 1.0674(2) 0.0205(8) Uani 1 1 d . B .
C38 C 0.5901(3) 0.5869(3) 1.0660(2) 0.0288(9) Uani 1 1 d . . .
C39 C 0.6570(2) 0.4805(2) 1.0231(2) 0.0203(8) Uani 1 1 d . . .
H39 H 0.6074 0.4579 0.9917 0.024 Uiso 1 1 calc R B .
C40 C 0.7943(2) 0.3455(2) 0.9625(2) 0.0188(7) Uani 1 1 d . C .
C41 C 0.8177(2) 0.4123(2) 0.9318(2) 0.0213(8) Uani 1 1 d . . .
H41 H 0.7903 0.4635 0.9230 0.026 Uiso 1 1 calc R . .
C42 C 0.8793(2) 0.4067(2) 0.9138(2) 0.0227(8) Uani 1 1 d . . .
C43 C 0.9003(3) 0.4810(3) 0.8805(3) 0.0289(9) Uani 1 1 d . . .
C44 C 0.9218(2) 0.3332(3) 0.9266(2) 0.0257(9) Uani 1 1 d . . .
H44 H 0.9646 0.3293 0.9152 0.031 Uiso 1 1 calc R . .
C45 C 0.8995(2) 0.2660(2) 0.9564(2) 0.0235(8) Uani 1 1 d . C .
C46 C 0.9423(2) 0.1837(3) 0.9691(2) 0.0395(12) Uani 1 1 d D . .
C47 C 0.8369(2) 0.2723(2) 0.9736(2) 0.0210(8) Uani 1 1 d . . .
H47 H 0.8229 0.2248 0.9936 0.025 Uiso 1 1 calc R C .
C48 C 0.6460(2) 0.3593(2) 0.8884(2) 0.0191(8) Uani 1 1 d . . .
C49 C 0.6169(2) 0.4330(2) 0.8471(2) 0.0213(8) Uani 1 1 d . . .
H49 H 0.6340 0.4851 0.8721 0.026 Uiso 1 1 calc R . .
C50 C 0.5638(2) 0.4322(2) 0.7706(2) 0.0242(8) Uani 1 1 d . . .
C51 C 0.5373(3) 0.5130(3) 0.7299(3) 0.0350(11) Uani 1 1 d . . .
C52 C 0.5357(2) 0.3583(2) 0.7321(2) 0.0219(8) Uani 1 1 d . . .
H52 H 0.4991 0.3582 0.6800 0.026 Uiso 1 1 calc R . .
C53 C 0.5623(2) 0.2839(2) 0.7716(2) 0.0195(7) Uani 1 1 d . . .
C54 C 0.5344(3) 0.2024(3) 0.7326(2) 0.0283(9) Uani 1 1 d . . .
C55 C 0.6166(2) 0.2849(2) 0.8474(2) 0.0196(7) Uani 1 1 d . . .
H55 H 0.6348 0.2332 0.8728 0.024 Uiso 1 1 calc R . .

loop_
_atom_site_aniso_label
_atom_site_aniso_U_11
_atom_site_aniso_U_22
_atom_site_aniso_U_33
_atom_site_aniso_U_23
_atom_site_aniso_U_13
_atom_site_aniso_U_12
Os 0.02677(9) 0.01778(8) 0.01910(8) 0.00018(6) 0.00956(6) -0.00037(7)
P 0.0238(5) 0.0212(5) 0.0199(5) 0.0007(4) 0.0102(4) 0.0022(4)
F1 0.0308(14) 0.0362(15) 0.0245(13) -0.0013(11) 0.0029(11) -0.0033(11)
F2 0.0339(15) 0.0343(14) 0.0377(15) 0.0001(12) 0.0101(13) 0.0106(12)
F3 0.0394(16) 0.0543(18) 0.0288(14) 0.0234(13) 0.0113(13) 0.0004(14)
F10 0.0357(15) 0.0324(15) 0.0506(17) -0.0173(13) 0.0125(14) 0.0068(12)
F11 0.0262(14) 0.0447(16) 0.0305(14) -0.0076(11) 0.0052(12) 0.0090(11)
F12 0.0349(15) 0.0541(17) 0.0378(15) -0.0052(13) 0.0238(13) -0.0012(13)
F13 0.0450(17) 0.0311(15) 0.0415(16) 0.0030(12) 0.0066(14) -0.0127(13)
F14 0.0397(16) 0.0393(16) 0.0332(14) 0.0152(12) 0.0140(13) -0.0004(12)
F15 0.079(2) 0.0401(17) 0.088(2) 0.0138(16) 0.072(2) 0.0092(16)
F19 0.079(2) 0.0319(16) 0.0296(15) 0.0123(12) -0.0155(15) -0.0071(15)
F20 0.081(3) 0.0363(18) 0.071(2) 0.0133(15) 0.032(2) 0.0298(17)
F21 0.057(2) 0.0355(17) 0.055(2) 0.0174(14) 0.0118(17) -0.0113(14)
F22 0.0459(17) 0.0304(15) 0.0290(14) -0.0075(11) -0.0059(13) -0.0009(12)
F23 0.0433(17) 0.0372(16) 0.0573(19) -0.0223(14) 0.0215(15) 0.0023(13)
F24 0.064(2) 0.0284(15) 0.0432(17) -0.0067(12) 0.0218(16) -0.0189(13)
B1 0.020(2) 0.019(2) 0.016(2) -0.0020(16) 0.0074(18) -0.0003(16)
C1 0.030(2) 0.032(2) 0.031(2) -0.002(2) 0.011(2) -0.003(2)
C2 0.030(2) 0.028(2) 0.022(2) 0.0010(17) 0.0064(19) -0.0001(18)
C3 0.036(3) 0.027(2) 0.021(2) 0.0010(17) 0.0095(19) 0.0004(18)
C4 0.034(3) 0.029(2) 0.025(2) 0.0031(18) 0.009(2) 0.0105(19)
C5 0.034(3) 0.031(2) 0.029(2) 0.0012(18) 0.013(2) 0.0074(19)
C6 0.072(4) 0.063(4) 0.034(3) -0.002(3) 0.003(3) 0.042(3)
C7 0.045(3) 0.023(2) 0.020(2) 0.0015(16) 0.013(2) -0.0032(19)
C8 0.050(3) 0.034(3) 0.031(2) -0.001(2) 0.021(2) 0.001(2)
C9 0.076(4) 0.042(3) 0.042(3) -0.001(2) 0.038(3) -0.002(3)
C10 0.102(5) 0.037(3) 0.040(3) -0.003(2) 0.046(3) -0.008(3)
C11 0.082(4) 0.040(3) 0.025(3) 0.010(2) 0.019(3) -0.003(3)
C12 0.058(3) 0.038(3) 0.026(2) 0.004(2) 0.011(2) -0.003(2)
C13 0.037(3) 0.025(2) 0.028(2) -0.0042(17) 0.016(2) -0.0060(18)
C14 0.027(2) 0.032(3) 0.050(3) -0.002(2) 0.013(2) -0.0055(19)
C15 0.062(4) 0.029(3) 0.048(3) -0.002(2) 0.033(3) -0.014(2)
C16 0.031(2) 0.034(2) 0.025(2) 0.0034(18) 0.014(2) 0.0045(19)
C17 0.042(3) 0.056(3) 0.036(3) 0.007(2) 0.024(2) -0.002(2)
C18 0.053(3) 0.045(3) 0.030(2) 0.001(2) 0.022(2) 0.012(2)
C19 0.045(3) 0.023(2) 0.062(4) 0.004(2) 0.019(3) 0.004(2)
C20 0.080(4) 0.032(3) 0.030(3) 0.001(2) 0.023(3) 0.029(3)
C21 0.055(4) 0.039(3) 0.093(5) 0.038(3) 0.052(4) 0.025(3)
C22 0.042(3) 0.026(3) 0.039(3) -0.001(2) -0.007(2) 0.009(2)
C23 0.069(4) 0.032(3) 0.039(3) 0.014(2) 0.031(3) 0.014(3)
C24 0.0209(19) 0.0197(18) 0.0163(17) -0.0047(14) 0.0093(16) -0.0010(15)
C25 0.021(2) 0.0221(19) 0.0192(18) -0.0026(15) 0.0098(16) -0.0027(15)
C26 0.027(2) 0.0199(19) 0.0151(18) -0.0011(14) 0.0096(17) 0.0009(15)
C27 0.026(2) 0.031(2) 0.021(2) 0.0026(17) 0.0088(18) -0.0031(17)
C28 0.033(2) 0.0183(19) 0.024(2) 0.0003(15) 0.0182(19) 0.0001(16)
C29 0.022(2) 0.0202(19) 0.028(2) -0.0021(16) 0.0133(18) -0.0003(15)
C30 0.030(2) 0.037(3) 0.037(3) 0.008(2) 0.018(2) 0.003(2)
C31 0.025(2) 0.0196(19) 0.0208(19) -0.0007(15) 0.0108(17) 0.0021(15)
C32 0.0211(19) 0.0194(19) 0.0163(17) 0.0001(14) 0.0084(16) -0.0016(14)
C33 0.022(2) 0.026(2) 0.021(2) 0.0012(15) 0.0107(17) 0.0012(16)
C34 0.024(2) 0.028(2) 0.0162(18) -0.0050(15) 0.0077(17) -0.0054(16)
C35 0.027(2) 0.036(3) 0.032(2) -0.0110(19) 0.009(2) -0.0021(19)
C36 0.028(2) 0.022(2) 0.0214(19) -0.0057(15) 0.0124(18) -0.0029(16)
C37 0.024(2) 0.0188(18) 0.0196(19) -0.0018(14) 0.0112(17) 0.0003(15)
C38 0.030(2) 0.029(2) 0.027(2) -0.0081(17) 0.0120(19) 0.0019(17)
C39 0.0192(19) 0.0226(19) 0.0173(18) -0.0021(15) 0.0065(16) -0.0020(15)
C40 0.0192(19) 0.0216(19) 0.0131(17) -0.0015(14) 0.0051(15) 0.0013(15)
C41 0.024(2) 0.020(2) 0.0196(19) -0.0021(14) 0.0092(17) 0.0012(15)
C42 0.025(2) 0.022(2) 0.0203(19) -0.0018(15) 0.0093(17) -0.0020(15)
C43 0.033(2) 0.026(2) 0.035(2) -0.0001(18) 0.022(2) -0.0002(18)
C44 0.020(2) 0.031(2) 0.029(2) 0.0003(17) 0.0137(18) 0.0002(17)
C45 0.024(2) 0.021(2) 0.023(2) 0.0006(15) 0.0079(17) 0.0044(15)
C46 0.041(3) 0.038(3) 0.049(3) 0.009(2) 0.029(3) 0.013(2)
C47 0.023(2) 0.0200(19) 0.0182(18) 0.0003(15) 0.0077(16) 0.0004(15)
C48 0.0171(19) 0.0216(19) 0.0203(19) -0.0002(15) 0.0098(16) 0.0020(14)
C49 0.024(2) 0.0191(19) 0.0204(19) -0.0032(15) 0.0092(16) -0.0018(15)
C50 0.023(2) 0.024(2) 0.023(2) 0.0042(16) 0.0074(17) 0.0032(16)
C51 0.038(3) 0.025(2) 0.026(2) 0.0034(18) 0.000(2) -0.0012(19)
C52 0.022(2) 0.024(2) 0.0174(19) -0.0020(15) 0.0067(17) -0.0018(15)
C53 0.0175(19) 0.0217(19) 0.0204(18) 0.0000(15) 0.0094(16) 0.0029(15)
C54 0.032(2) 0.023(2) 0.023(2) -0.0031(16) 0.0066(19) 0.0003(17)
C55 0.0199(19) 0.0176(18) 0.0210(19) 0.0016(15) 0.0088(16) 0.0021(15)

loop_
_atom_type_symbol
_atom_type_description
_atom_type_scat_dispersion_real
_atom_type_scat_dispersion_imag
_atom_type_scat_source
C C 0.0033 0.0016 'International Tables Vol C Tables 4.2.6.8 and 6.1.1.4'
H H 0.0000 0.0000 'International Tables Vol C Tables 4.2.6.8 and 6.1.1.4'
B B 0.0013 0.0007 'International Tables Vol C Tables 4.2.6.8 and 6.1.1.4'
F F 0.0171 0.0103 'International Tables Vol C Tables 4.2.6.8 and 6.1.1.4'
P P 0.1023 0.0942 'International Tables Vol C Tables 4.2.6.8 and 6.1.1.4'
Os Os -1.2165 7.6030 'International Tables Vol C Tables 4.2.6.8 and 6.1.1.4'

loop_
_geom_angle_atom_site_label_1
_geom_angle_atom_site_label_2
_geom_angle_atom_site_label_3
_geom_angle
C2 Os C1 38.39(16)
C2 Os C22 176.73(19)
C1 Os C22 138.5(2)
C2 Os C23 140.40(19)
C1 Os C23 102.1(2)
C22 Os C23 36.6(2)
C2 Os C21 144.6(2)
C1 Os C21 144.9(2)
C22 Os C21 37.8(2)
C23 Os C21 61.64(19)
C2 Os C3 37.15(16)
C1 Os C3 64.88(17)
C22 Os C3 145.24(19)
C23 Os C3 142.05(19)
C21 Os C3 107.5(2)
C2 Os C19 118.02(19)
C1 Os C19 87.87(19)
C22 Os C19 60.3(2)
C23 Os C19 35.8(2)
C21 Os C19 60.5(2)
C3 Os C19 106.35(19)
C2 Os C20 119.40(18)
C1 Os C20 108.5(2)
C22 Os C20 61.17(19)
C23 Os C20 60.11(18)
C21 Os C20 36.6(2)
C3 Os C20 89.13(17)
C19 Os C20 35.4(2)
C2 Os P 81.05(12)
C1 Os P 84.37(14)
C22 Os P 98.14(14)
C23 Os P 101.70(14)
C21 Os P 127.67(19)
C3 Os P 111.57(12)
C19 Os P 133.22(16)
C20 Os P 159.04(14)
C2 Os H01 90.9(16)
C1 Os H01 127.9(16)
C22 Os H01 91.9(16)
C23 Os H01 128.1(16)
C21 Os H01 80.3(16)
C3 Os H01 80.0(16)
C19 Os H01 140.5(16)
C20 Os H01 108.1(16)
P Os H01 73.8(15)
C5 P C13 104.2(2)
C5 P C16 110.4(2)
C13 P C16 103.3(2)
C5 P Os 105.10(15)
C13 P Os 118.12(15)
C16 P Os 115.15(15)
C24 B1 C48 111.9(3)
C24 B1 C32 104.8(3)
C48 B1 C32 113.3(3)
C24 B1 C40 114.1(3)
C48 B1 C40 102.8(3)
C32 B1 C40 110.2(3)
C2 C1 Os 70.4(3)
C2 C1 H1A 116(3)
Os C1 H1A 107(3)
C2 C1 H1B 124(3)
Os C1 H1B 116(3)
H1A C1 H1B 113(4)
C3 C2 C1 113.5(4)
C3 C2 C4 126.0(4)
C1 C2 C4 120.2(4)
C3 C2 Os 74.1(3)
C1 C2 Os 71.2(3)
C4 C2 Os 117.0(3)
C2 C3 C7 125.5(4)
C2 C3 Os 68.7(2)
C7 C3 Os 126.1(3)
C2 C3 H3 123(3)
C7 C3 H3 106(3)
Os C3 H3 101(3)
C2 C4 C5 111.3(4)
C2 C4 H4A 107(3)
C5 C4 H4A 113(3)
C2 C4 H4B 107(3)
C5 C4 H4B 111(3)
H4A C4 H4B 108(4)
C6 C5 C4 122.8(5)
C6 C5 P 126.3(4)
C4 C5 P 110.8(3)
C5 C6 H6A 116(4)
C5 C6 H6B 127(4)
H6A C6 H6B 117(5)
C3 C7 C8 111.7(4)
C3 C7 C12 108.1(4)
C8 C7 C12 111.1(4)
C3 C7 H7 108.7
C8 C7 H7 108.7
C12 C7 H7 108.7
C7 C8 C9 112.7(4)
C7 C8 H8A 109.1
C9 C8 H8A 109.1
C7 C8 H8B 109.1
C9 C8 H8B 109.1
H8A C8 H8B 107.8
C10 C9 C8 110.4(5)
C10 C9 H9A 109.6
C8 C9 H9A 109.6
C10 C9 H9B 109.6
C8 C9 H9B 109.6
H9A C9 H9B 108.1
C11 C10 C9 111.0(4)
C11 C10 H10A 109.4
C9 C10 H10A 109.4
C11 C10 H10B 109.4
C9 C10 H10B 109.4
H10A C10 H10B 108.0
C10 C11 C12 111.4(4)
C10 C11 H11A 109.3
C12 C11 H11A 109.3
C10 C11 H11B 109.3
C12 C11 H11B 109.3
H11A C11 H11B 108.0
C11 C12 C7 111.7(5)
C11 C12 H12A 109.3
C7 C12 H12A 109.3
C11 C12 H12B 109.3
C7 C12 H12B 109.3
H12A C12 H12B 107.9
C14 C13 C15 111.7(4)
C14 C13 P 111.8(3)
C15 C13 P 113.1(3)
C14 C13 H13 106.6
C15 C13 H13 106.6
P C13 H13 106.6
C13 C14 H14A 109.5
C13 C14 H14B 109.5
H14A C14 H14B 109.5
C13 C14 H14C 109.5
H14A C14 H14C 109.5
H14B C14 H14C 109.5
C13 C15 H15A 109.5
C13 C15 H15B 109.5
H15A C15 H15B 109.5
C13 C15 H15C 109.5
H15A C15 H15C 109.5
H15B C15 H15C 109.5
C17 C16 C18 110.7(4)
C17 C16 P 113.4(3)
C18 C16 P 116.1(3)
C17 C16 H16 105.2
C18 C16 H16 105.2
P C16 H16 105.2
C16 C17 H17A 109.5
C16 C17 H17B 109.5
H17A C17 H17B 109.5
C16 C17 H17C 109.5
H17A C17 H17C 109.5
H17B C17 H17C 109.5
C16 C18 H18A 109.5
C16 C18 H18B 109.5
H18A C18 H18B 109.5
C16 C18 H18C 109.5
H18A C18 H18C 109.5
H18B C18 H18C 109.5
C23 C19 C20 109.5(5)
C23 C19 Os 70.1(3)
C20 C19 Os 72.9(3)
C23 C19 H19 125.3
C20 C19 H19 125.3
Os C19 H19 123.3
C19 C20 C21 108.0(5)
C19 C20 Os 71.7(3)
C21 C20 Os 69.9(3)
C19 C20 H20 126.0
C21 C20 H20 126.0
Os C20 H20 124.0
C20 C21 C22 106.1(5)
C20 C21 Os 73.5(3)
C22 C21 Os 69.8(3)
C20 C21 H21 127.0
C22 C21 H21 127.0
Os C21 H21 121.5
C23 C22 C21 107.8(5)
C23 C22 Os 72.3(3)
C21 C22 Os 72.4(3)
C23 C22 H22 126.1
C21 C22 H22 126.1
Os C22 H22 121.0
C19 C23 C22 108.7(5)
C19 C23 Os 74.1(3)
C22 C23 Os 71.1(3)
C19 C23 H23 125.7
C22 C23 H23 125.7
Os C23 H23 120.8
C25 C24 C31 116.0(3)
C25 C24 B1 121.4(3)
C31 C24 B1 122.2(3)
C24 C25 C26 122.3(4)
C24 C25 H25 118.8
C26 C25 H25 118.8
C28 C26 C25 120.5(4)
C28 C26 C27 119.9(3)
C25 C26 C27 119.6(4)
F1 C27 F3 107.6(3)
F1 C27 F2 106.3(3)
F3 C27 F2 106.0(4)
F1 C27 C26 112.7(3)
F3 C27 C26 112.5(3)
F2 C27 C26 111.3(3)
C26 C28 C29 118.0(4)
C26 C28 H28 121.0
C29 C28 H28 121.0
C28 C29 C31 121.3(4)
C28 C29 C30 117.6(3)
C31 C29 C30 121.0(4)
F4B C30 F5C 129.4(7)
F4B C30 F4A 128.1(7)
F5C C30 F4A 24.1(4)
F4B C30 F6A 32.5(4)
F5C C30 F6A 125.1(6)
F4A C30 F6A 109.8(5)
F4B C30 F6C 42.0(5)
F5C C30 F6C 108.9(5)
F4A C30 F6C 126.1(6)
F6A C30 F6C 74.0(5)
F4B C30 F6B 108.5(6)
F5C C30 F6B 48.0(5)
F4A C30 F6B 72.1(5)
F6A C30 F6B 133.5(6)
F6C C30 F6B 69.6(5)
F4B C30 F5B 110.8(6)
F5C C30 F5B 56.6(5)
F4A C30 F5B 32.7(4)
F6A C30 F5B 82.8(5)
F6C C30 F5B 135.9(6)
F6B C30 F5B 104.0(5)
F4B C30 F5A 73.8(5)
F5C C30 F5A 84.8(5)
F4A C30 F5A 107.5(5)
F6A C30 F5A 105.1(5)
F6C C30 F5A 32.0(4)
F6B C30 F5A 39.1(4)
F5B C30 F5A 134.4(6)
F4B C30 F4C 60.8(5)
F5C C30 F4C 107.1(5)
F4A C30 F4C 86.2(5)
F6A C30 F4C 28.7(4)
F6C C30 F4C 101.1(5)
F6B C30 F4C 141.3(6)
F5B C30 F4C 55.7(5)
F5A C30 F4C 129.7(5)
F4B C30 C29 114.8(5)
F5C C30 C29 115.4(5)
F4A C30 C29 113.4(5)
F6A C30 C29 111.8(5)
F6C C30 C29 114.1(5)
F6B C30 C29 109.0(5)
F5B C30 C29 109.2(5)
F5A C30 C29 108.9(4)
F4C C30 C29 108.9(4)
C29 C31 C24 121.7(4)
C29 C31 H31 119.1
C24 C31 H31 119.1
C33 C32 C39 115.5(3)
C33 C32 B1 122.4(3)
C39 C32 B1 121.8(3)
C34 C33 C32 122.6(4)
C34 C33 H33 118.7
C32 C33 H33 118.7
C36 C34 C33 120.5(4)
C36 C34 C35 119.9(3)
C33 C34 C35 119.6(4)
F9A C35 F7B 117.8(5)
F9A C35 F8B 83.6(4)
F7B C35 F8B 110.1(5)
F9A C35 F7A 111.2(4)
F7B C35 F7A 83.6(4)
F8B C35 F7A 31.4(3)
F9A C35 F8A 108.2(4)
F7B C35 F8A 19.0(3)
F8B C35 F8A 127.4(5)
F7A C35 F8A 102.5(4)
F9A C35 F9B 21.3(3)
F7B C35 F9B 104.2(4)
F8B C35 F9B 104.0(4)
F7A C35 F9B 128.5(5)
F8A C35 F9B 90.7(4)
F9A C35 C34 113.8(4)
F7B C35 C34 115.1(5)
F8B C35 C34 112.2(4)
F7A C35 C34 111.5(4)
F8A C35 C34 108.9(4)
F9B C35 C34 110.4(4)
C37 C36 C34 118.0(4)
C37 C36 H36 121.0
C34 C36 H36 121.0
C36 C37 C39 121.0(4)
C36 C37 C38 119.0(3)
C39 C37 C38 119.9(4)
F11 C38 F10 106.9(3)
F11 C38 F12 105.8(4)
F10 C38 F12 106.4(3)
F11 C38 C37 112.4(3)
F10 C38 C37 112.3(4)
F12 C38 C37 112.5(4)
C37 C39 C32 122.3(4)
C37 C39 H39 118.9
C32 C39 H39 118.9
C47 C40 C41 115.4(3)
C47 C40 B1 125.9(3)
C41 C40 B1 118.5(3)
C42 C41 C40 122.8(4)
C42 C41 H41 118.6
C40 C41 H41 118.6
C41 C42 C44 120.6(4)
C41 C42 C43 119.4(4)
C44 C42 C43 119.9(4)
F15 C43 F14 105.8(4)
F15 C43 F13 107.5(4)
F14 C43 F13 105.3(3)
F15 C43 C42 112.7(4)
F14 C43 C42 112.2(3)
F13 C43 C42 112.8(4)
C45 C44 C42 117.8(4)
C45 C44 H44 121.1
C42 C44 H44 121.1
C44 C45 C47 120.9(4)
C44 C45 C46 119.8(3)
C47 C45 C46 119.2(4)
F17C C46 F16B 127.7(8)
F17C C46 F16C 114.8(6)
F16B C46 F16C 45.3(6)
F17C C46 F18B 32.6(6)
F16B C46 F18B 113.3(7)
F16C C46 F18B 129.5(9)
F17C C46 F17A 89.6(5)
F16B C46 F17A 77.0(6)
F16C C46 F17A 32.8(4)
F18B C46 F17A 116.5(8)
F17C C46 F16A 115.4(6)
F16B C46 F16A 34.2(6)
F16C C46 F16A 79.1(5)
F18B C46 F16A 88.0(6)
F17A C46 F16A 109.1(4)
F17C C46 F18A 18.2(5)
F16B C46 F18A 127.6(7)
F16C C46 F18A 129.8(6)
F18B C46 F18A 17.3(6)
F17A C46 F18A 107.5(5)
F16A C46 F18A 105.2(4)
F17C C46 F17B 71.3(6)
F16B C46 F17B 103.3(6)
F16C C46 F17B 59.1(6)
F18B C46 F17B 103.1(7)
F17A C46 F17B 26.4(5)
F16A C46 F17B 133.8(6)
F18A C46 F17B 89.3(6)
F17C C46 F18C 103.8(6)
F16B C46 F18C 55.1(7)
F16C C46 F18C 99.8(5)
F18B C46 F18C 72.6(7)
F17A C46 F18C 128.3(5)
F16A C46 F18C 20.9(4)
F18A C46 F18C 89.8(5)
F17B C46 F18C 149.8(7)
F17C C46 C45 115.8(6)
F16B C46 C45 116.0(6)
F16C C46 C45 114.4(5)
F18B C46 C45 115.6(8)
F17A C46 C45 112.8(4)
F16A C46 C45 112.1(4)
F18A C46 C45 109.8(4)
F17B C46 C45 103.1(6)
F18C C46 C45 105.6(5)
C40 C47 C45 122.4(4)
C40 C47 H47 118.8
C45 C47 H47 118.8
C49 C48 C55 115.4(3)
C49 C48 B1 123.6(3)
C55 C48 B1 120.7(3)
C50 C49 C48 122.0(4)
C50 C49 H49 119.0
C48 C49 H49 119.0
C52 C50 C49 121.3(4)
C52 C50 C51 119.8(4)
C49 C50 C51 118.9(4)
F19 C51 F21 106.1(4)
F19 C51 F20 106.3(4)
F21 C51 F20 104.2(4)
F19 C51 C50 114.4(4)
F21 C51 C50 112.2(4)
F20 C51 C50 112.8(4)
C50 C52 C53 118.3(4)
C50 C52 H52 120.9
C53 C52 H52 120.9
C55 C53 C52 120.3(4)
C55 C53 C54 119.2(3)
C52 C53 C54 120.4(4)
F24 C54 F22 106.2(4)
F24 C54 F23 105.5(4)
F22 C54 F23 106.4(3)
F24 C54 C53 112.6(3)
F22 C54 C53 113.2(3)
F23 C54 C53 112.4(4)
C53 C55 C48 122.8(4)
C53 C55 H55 118.6
C48 C55 H55 118.6

loop_
_geom_bond_atom_site_label_1
_geom_bond_atom_site_label_2
_geom_bond_distance
Os C2 2.167(4)
Os C1 2.178(5)
Os C22 2.194(5)
Os C23 2.209(5)
Os C21 2.228(5)
Os C3 2.237(4)
Os C19 2.260(5)
Os C20 2.276(4)
Os P 2.3157(10)
Os H01 1.51(4)
P C5 1.827(5)
P C13 1.840(4)
P C16 1.857(4)
F1 C27 1.333(5)
F2 C27 1.345(5)
F3 C27 1.335(5)
F4A C30 1.311(6)
F5A C30 1.365(6)
F6A C30 1.332(6)
F4B C30 1.287(7)
F5B C30 1.360(7)
F6B C30 1.354(7)
F4C C30 1.387(6)
F5C C30 1.299(6)
F6C C30 1.347(6)
F7A C35 1.359(5)
F8A C35 1.387(6)
F9A C35 1.274(6)
F7B C35 1.290(6)
F8B C35 1.343(6)
F9B C35 1.408(6)
F10 C38 1.340(5)
F11 C38 1.337(5)
F12 C38 1.345(5)
F13 C43 1.335(5)
F14 C43 1.333(5)
F15 C43 1.332(5)
F16A C46 1.343(6)
F17A C46 1.324(6)
F18A C46 1.370(6)
F16B C46 1.298(8)
F17B C46 1.429(8)
F18B C46 1.316(8)
F16C C46 1.315(7)
F17C C46 1.293(7)
F18C C46 1.440(7)
F19 C51 1.329(5)
F20 C51 1.345(6)
F21 C51 1.340(6)
F22 C54 1.335(5)
F23 C54 1.340(5)
F24 C54 1.335(5)
B1 C24 1.638(6)
B1 C48 1.641(6)
B1 C32 1.642(5)
B1 C40 1.652(6)
C1 C2 1.428(6)
C1 H1A 0.90(5)
C1 H1B 0.87(5)
C2 C3 1.405(6)
C2 C4 1.502(6)
C3 C7 1.509(6)
C3 H3 0.93(5)
C4 C5 1.507(6)
C4 H4A 1.00(5)
C4 H4B 0.99(5)
C5 C6 1.326(7)
C6 H6A 0.95(7)
C6 H6B 0.98(7)
C7 C8 1.521(6)
C7 C12 1.535(6)
C7 H7 1.0000
C8 C9 1.528(6)
C8 H8A 0.9900
C8 H8B 0.9900
C9 C10 1.521(8)
C9 H9A 0.9900
C9 H9B 0.9900
C10 C11 1.499(8)
C10 H10A 0.9900
C10 H10B 0.9900
C11 C12 1.533(7)
C11 H11A 0.9900
C11 H11B 0.9900
C12 H12A 0.9900
C12 H12B 0.9900
C13 C14 1.520(6)
C13 C15 1.528(6)
C13 H13 1.0000
C14 H14A 0.9800
C14 H14B 0.9800
C14 H14C 0.9800
C15 H15A 0.9800
C15 H15B 0.9800
C15 H15C 0.9800
C16 C17 1.517(6)
C16 C18 1.532(6)
C16 H16 1.0000
C17 H17A 0.9800
C17 H17B 0.9800
C17 H17C 0.9800
C18 H18A 0.9800
C18 H18B 0.9800
C18 H18C 0.9800
C19 C23 1.373(8)
C19 C20 1.379(8)
C19 H19 0.9500
C20 C21 1.415(8)
C20 H20 0.9500
C21 C22 1.432(8)
C21 H21 0.9500
C22 C23 1.382(8)
C22 H22 0.9500
C23 H23 0.9500
C24 C25 1.395(5)
C24 C31 1.400(5)
C25 C26 1.399(5)
C25 H25 0.9500
C26 C28 1.383(6)
C26 C27 1.493(6)
C28 C29 1.388(6)
C28 H28 0.9500
C29 C31 1.390(5)
C29 C30 1.517(6)
C31 H31 0.9500
C32 C33 1.395(5)
C32 C39 1.395(5)
C33 C34 1.392(5)
C33 H33 0.9500
C34 C36 1.386(6)
C34 C35 1.514(6)
C36 C37 1.379(6)
C36 H36 0.9500
C37 C39 1.391(5)
C37 C38 1.502(6)
C39 H39 0.9500
C40 C47 1.394(5)
C40 C41 1.401(5)
C41 C42 1.389(5)
C41 H41 0.9500
C42 C44 1.393(6)
C42 C43 1.499(6)
C44 C45 1.385(6)
C44 H44 0.9500
C45 C47 1.398(5)
C45 C46 1.518(6)
C47 H47 0.9500
C48 C49 1.402(5)
C48 C55 1.409(5)
C49 C50 1.391(5)
C49 H49 0.9500
C50 C52 1.380(5)
C50 C51 1.488(6)
C52 C53 1.390(5)
C52 H52 0.9500
C53 C55 1.387(5)
C53 C54 1.489(5)
C55 H55 0.9500
